data_7714259
loop_
_publ_author_name
'Sokolnicki, Tomasz'
'Alharbi, Mashael'
'van Ingen, Yara'
'Rahim, Shahnaz'
'Pramanik, Milan'
'Roldan, Alberto'
'Walkowiak, Jedrzej'
'Melen, Rebecca'

_publ_section_title
;
 Reactivity of a series of triaryl borates, B(OArx)3, in hydroboration
 catalysis
;
_journal_name_full 'Dalton Transactions'
_journal_paper_doi 10.1039/D3DT03333C
_journal_year 2023
_chemical_formula_moiety 'C18 H9 B Cl6 O3'
_chemical_formula_sum 'C18 H9 B Cl6 O3'
_chemical_formula_weight 496.76
_chemical_properties_physical Air-sensitive,Moisture-sensitive,Hygroscopic
_space_group_crystal_system trigonal
_space_group_IT_number 148
_space_group_name_Hall '-R 3'
_space_group_name_H-M_alt 'R -3 :H'
_atom_sites_solution_hydrogens geom
_atom_sites_solution_primary intrinsic
_audit_creation_method SHELXL-2018/3
_audit_update_record
;
2023-07-12 deposited with the CCDC.	2023-10-16 downloaded from the CCDC.
;
_cell_angle_alpha 90
_cell_angle_beta 90
_cell_angle_gamma 120
_cell_formula_units_Z 6
_cell_length_a 13.3506(7)
_cell_length_b 13.3506(7)
_cell_length_c 21.3882(14)
_cell_measurement_reflns_used 1465
_cell_measurement_temperature 200(2)
_cell_measurement_theta_max 28.1570
_cell_measurement_theta_min 4.1600
_cell_volume 3301.5(3)
_computing_cell_refinement 'CrysAlisPro 1.171.42.90a (Rigaku OD, 2023)'
_computing_data_collection 'CrysAlisPro 1.171.42.90a (Rigaku OD, 2023)'
_computing_data_reduction 'CrysAlisPro 1.171.42.90a (Rigaku OD, 2023)'
_computing_molecular_graphics 'shelxle, Mercury, ORTEP, CorelDraw'
_computing_publication_material publCIF
_computing_structure_refinement 'SHELXL-2018/3 (Sheldrick, 2018)'
_computing_structure_solution 'SHELXT 2018/2 (Sheldrick, 2018)'
_diffrn_ambient_temperature 200(2)
_diffrn_measured_fraction_theta_full 0.997
_diffrn_measured_fraction_theta_max 0.826
_diffrn_measurement_device_type 'SuperNova, Dual, Cu at home/near, Atlas'
_diffrn_measurement_method 'w/ scans'
_diffrn_radiation_type MoK\a
_diffrn_radiation_wavelength 0.71073
_diffrn_reflns_av_R_equivalents 0.0151
_diffrn_reflns_av_unetI/netI 0.0241
_diffrn_reflns_Laue_measured_fraction_full 0.997
_diffrn_reflns_Laue_measured_fraction_max 0.826
_diffrn_reflns_limit_h_max 18
_diffrn_reflns_limit_h_min -13
_diffrn_reflns_limit_k_max 8
_diffrn_reflns_limit_k_min -17
_diffrn_reflns_limit_l_max 22
_diffrn_reflns_limit_l_min -29
_diffrn_reflns_number 2890
_diffrn_reflns_point_group_measured_fraction_full 0.997
_diffrn_reflns_point_group_measured_fraction_max 0.826
_diffrn_reflns_theta_full 25.242
_diffrn_reflns_theta_max 29.774
_diffrn_reflns_theta_min 3.651
_diffrn_source 'micro-focus sealed X-ray tube'
_exptl_absorpt_coefficient_mu 0.797
_exptl_absorpt_correction_T_max 1.000
_exptl_absorpt_correction_T_min 0.654
_exptl_absorpt_correction_type gaussian
_exptl_absorpt_process_details
;
CrysAlisPro 1.171.42.90a (Rigaku Oxford Diffraction, 2023)
Numerical absorption correction based on gaussian integration over
a multifaceted crystal model
Empirical absorption correction using spherical harmonics,
implemented in SCALE3 ABSPACK scaling algorithm.
;
_exptl_crystal_colour colourless
_exptl_crystal_density_diffrn 1.499
_exptl_crystal_description blocks
_exptl_crystal_F_000 1488
_exptl_crystal_size_max 0.247
_exptl_crystal_size_mid 0.225
_exptl_crystal_size_min 0.218
_refine_diff_density_max 0.962
_refine_diff_density_min -0.724
_refine_diff_density_rms 0.077
_refine_ls_extinction_method none
_refine_ls_goodness_of_fit_ref 1.037
_refine_ls_hydrogen_treatment constr
_refine_ls_matrix_type full
_refine_ls_number_parameters 85
_refine_ls_number_reflns 1738
_refine_ls_number_restraints 0
_refine_ls_restrained_S_all 1.037
_refine_ls_R_factor_all 0.0805
_refine_ls_R_factor_gt 0.0644
_refine_ls_shift/su_max 0.000
_refine_ls_shift/su_mean 0.000
_refine_ls_structure_factor_coef Fsqd
_refine_ls_weighting_details 'w=1/[\s^2^(Fo^2^)+(0.0917P)^2^+12.1021P] where P=(Fo^2^+2Fc^2^)/3'
_refine_ls_weighting_scheme calc
_refine_ls_wR_factor_gt 0.1801
_refine_ls_wR_factor_ref 0.1980
_reflns_Friedel_coverage 0.000
_reflns_number_gt 1346
_reflns_number_total 1738
_reflns_threshold_expression 'I > 2\s(I)'
_cod_data_source_file d3dt03333c2.cif
_cod_data_source_block rm2318_a_sq
_cod_original_cell_volume 3301.5(4)
_cod_database_code 7714259
_shelx_shelxl_version_number 2018/3
_shelx_space_group_comment
;
The symmetry employed for this shelxl refinement is uniquely defined
by the following loop, which should always be used as a source of
symmetry information in preference to the above space-group names.
They are only intended as comments.
;
_shelx_estimated_absorpt_t_min 0.827
_shelx_estimated_absorpt_t_max 0.845

loop_
_space_group_symop_operation_xyz
'x, y, z'
'-y, x-y, z'
'-x+y, -x, z'
'x+2/3, y+1/3, z+1/3'
'-y+2/3, x-y+1/3, z+1/3'
'-x+y+2/3, -x+1/3, z+1/3'
'x+1/3, y+2/3, z+2/3'
'-y+1/3, x-y+2/3, z+2/3'
'-x+y+1/3, -x+2/3, z+2/3'
'-x, -y, -z'
'y, -x+y, -z'
'x-y, x, -z'
'-x+2/3, -y+1/3, -z+1/3'
'y+2/3, -x+y+1/3, -z+1/3'
'x-y+2/3, x+1/3, -z+1/3'
'-x+1/3, -y+2/3, -z+2/3'
'y+1/3, -x+y+2/3, -z+2/3'
'x-y+1/3, x+2/3, -z+2/3'

loop_
_atom_site_label
_atom_site_type_symbol
_atom_site_fract_x
_atom_site_fract_y
_atom_site_fract_z
_atom_site_U_iso_or_equiv
_atom_site_adp_type
_atom_site_occupancy
_atom_site_site_symmetry_order
_atom_site_calc_flag
_atom_site_refinement_flags_posn
_atom_site_refinement_flags_adp
_atom_site_refinement_flags_occupancy
_atom_site_disorder_assembly
_atom_site_disorder_group
B1 B 0.666667 0.333333 0.5216(2) 0.0301(9) Uani 1 3 d S T P . .
Cl2 Cl 0.85675(10) 0.47582(10) 0.39537(4) 0.0721(4) Uani 1 1 d . . . . .
Cl02 Cl 0.84120(12) 0.49189(11) 0.64518(5) 0.0884(5) Uani 1 1 d . . . . .
O003 O 0.78331(16) 0.37994(16) 0.52189(10) 0.0406(5) Uani 1 1 d . . . . .
C005 C 0.8604(2) 0.4970(2) 0.52041(14) 0.0386(6) Uani 1 1 d . . . . .
C006 C 0.9072(3) 0.5524(3) 0.46425(16) 0.0444(7) Uani 1 1 d . . . . .
C008 C 0.9946(3) 0.6662(3) 0.4628(2) 0.0576(10) Uani 1 1 d . . . . .
H008 H 1.027272 0.702565 0.424007 0.069 Uiso 1 1 calc R U . . .
C009 C 0.8991(3) 0.5598(3) 0.57483(17) 0.0543(8) Uani 1 1 d . . . . .
C00A C 0.9866(3) 0.6761(3) 0.5737(2) 0.0682(11) Uani 1 1 d . . . . .
H00A H 1.012671 0.719463 0.611327 0.082 Uiso 1 1 calc R U . . .
C00B C 1.0339(3) 0.7263(3) 0.5173(2) 0.0677(12) Uani 1 1 d . . . . .
H00B H 1.095106 0.804285 0.516257 0.081 Uiso 1 1 calc R U . . .

loop_
_atom_site_aniso_label
_atom_site_aniso_U_11
_atom_site_aniso_U_22
_atom_site_aniso_U_33
_atom_site_aniso_U_23
_atom_site_aniso_U_13
_atom_site_aniso_U_12
B1 0.0287(14) 0.0287(14) 0.033(2) 0.000 0.000 0.0144(7)
Cl2 0.0830(8) 0.0807(7) 0.0512(5) 0.0051(4) 0.0060(4) 0.0399(6)
Cl02 0.0903(9) 0.0838(8) 0.0510(6) -0.0018(5) -0.0094(5) 0.0134(6)
O003 0.0303(10) 0.0308(10) 0.0598(13) 0.0044(8) 0.0013(9) 0.0145(8)
C005 0.0251(12) 0.0341(13) 0.0545(17) 0.0049(12) -0.0023(11) 0.0133(10)
C006 0.0346(14) 0.0455(16) 0.0573(18) 0.0101(13) 0.0019(12) 0.0232(13)
C008 0.0353(16) 0.0502(19) 0.089(3) 0.0276(19) 0.0126(16) 0.0222(14)
C009 0.0412(17) 0.0469(18) 0.0591(19) 0.0013(15) -0.0106(14) 0.0102(14)
C00A 0.051(2) 0.0457(19) 0.090(3) -0.0111(19) -0.029(2) 0.0101(16)
C00B 0.0346(17) 0.0385(17) 0.115(4) 0.012(2) -0.0074(19) 0.0069(14)

loop_
_atom_type_symbol
_atom_type_description
_atom_type_scat_dispersion_real
_atom_type_scat_dispersion_imag
_atom_type_scat_source
C C 0.0033 0.0016 'International Tables Vol C Tables 4.2.6.8 and 6.1.1.4'
H H 0.0000 0.0000 'International Tables Vol C Tables 4.2.6.8 and 6.1.1.4'
B B 0.0013 0.0007 'International Tables Vol C Tables 4.2.6.8 and 6.1.1.4'
O O 0.0106 0.0060 'International Tables Vol C Tables 4.2.6.8 and 6.1.1.4'
Cl Cl 0.1484 0.1585 'International Tables Vol C Tables 4.2.6.8 and 6.1.1.4'

loop_
_geom_angle_atom_site_label_1
_geom_angle_atom_site_label_2
_geom_angle_atom_site_label_3
_geom_angle
_geom_angle_site_symmetry_1
_geom_angle_site_symmetry_3
_geom_angle_publ_flag
O003 B1 O003 119.998(5) 3_665 2_655 ?
O003 B1 O003 119.999(5) 3_665 . ?
O003 B1 O003 119.997(5) 2_655 . ?
B1 O003 C005 123.76(18) . . ?
C009 C005 O003 120.8(3) . . ?
C009 C005 C006 118.4(3) . . ?
O003 C005 C006 120.6(3) . . ?
C008 C006 C005 121.1(3) . . ?
C008 C006 Cl2 119.9(3) . . ?
C005 C006 Cl2 119.0(2) . . ?
C00B C008 C006 119.6(4) . . ?
C005 C009 C00A 120.8(4) . . ?
C005 C009 Cl02 118.9(2) . . ?
C00A C009 Cl02 120.2(3) . . ?
C00B C00A C009 118.8(4) . . ?
C008 C00B C00A 121.2(3) . . ?

loop_
_geom_bond_atom_site_label_1
_geom_bond_atom_site_label_2
_geom_bond_distance
_geom_bond_site_symmetry_2
_geom_bond_publ_flag
B1 O003 1.3577(19) 3_665 ?
B1 O003 1.3577(19) 2_655 ?
B1 O003 1.3577(19) . ?
Cl2 C006 1.727(4) . ?
Cl02 C009 1.727(4) . ?
O003 C005 1.376(3) . ?
C005 C009 1.376(5) . ?
C005 C006 1.385(4) . ?
C006 C008 1.377(5) . ?
C008 C00B 1.364(6) . ?
C009 C00A 1.401(5) . ?
C00A C00B 1.370(6) . ?
